data_7200317
loop_
_publ_author_name
'Yang, Guang'
'Zhang, Pei-Pei'
'Liu, Li-Li'
'Kou, Jun-Feng'
'Hou, Hong-Wei'
'Fan, Yao-Ting'

_publ_section_title
;
 3D binary silver(I) 1,2,4-triazolates: syntheses, structures and
 topologies
;
_journal_issue 4
_journal_name_full CrystEngComm
_journal_page_first 663
_journal_paper_doi 10.1039/b813024h
_journal_volume 11
_journal_year 2009
_chemical_formula_sum 'C8 H14 Ag N3'
_chemical_formula_weight 260.09
_chemical_name_systematic
;
?
;
_space_group_IT_number 180
_symmetry_cell_setting hexagonal
_symmetry_space_group_name_Hall 'P 62 2 (0 0 4)'
_symmetry_space_group_name_H-M 'P 62 2 2'
_atom_sites_solution_hydrogens geom
_atom_sites_solution_primary direct
_atom_sites_solution_secondary difmap
_audit_creation_method SHELXL-97
_cell_angle_alpha 90.00
_cell_angle_beta 90.00
_cell_angle_gamma 120.00
_cell_formula_units_Z 6
_cell_length_a 11.932(3)
_cell_length_b 11.932
_cell_length_c 12.776(3)
_cell_measurement_temperature 298(2)
_cell_volume 1575.3(5)
_computing_cell_refinement RAXIS
_computing_data_collection RAXIS
_computing_data_reduction RAXIS
_computing_molecular_graphics 'Bruker SHELXTL'
_computing_publication_material 'Bruker SHELXTL'
_computing_structure_refinement 'SHELXL-97 (Sheldrick, 1997)'
_computing_structure_solution 'SHELXS-97 (Sheldrick, 1990)'
_diffrn_ambient_temperature 298(2)
_diffrn_measured_fraction_theta_full 0.999
_diffrn_measured_fraction_theta_max 0.999
_diffrn_measurement_device_type R-AXIS-IV
_diffrn_measurement_method 'Oscillation frames'
_diffrn_radiation_monochromator graphite
_diffrn_radiation_source 'fine-focus sealed tube'
_diffrn_radiation_type MoK\a
_diffrn_radiation_wavelength 0.71073
_diffrn_reflns_av_R_equivalents 0.0469
_diffrn_reflns_av_sigmaI/netI 0.0250
_diffrn_reflns_limit_h_max 15
_diffrn_reflns_limit_h_min -13
_diffrn_reflns_limit_k_max 15
_diffrn_reflns_limit_k_min -13
_diffrn_reflns_limit_l_max 16
_diffrn_reflns_limit_l_min -16
_diffrn_reflns_number 6401
_diffrn_reflns_theta_full 27.48
_diffrn_reflns_theta_max 27.48
_diffrn_reflns_theta_min 1.97
_exptl_absorpt_coefficient_mu 1.874
_exptl_absorpt_correction_T_max 0.7536
_exptl_absorpt_correction_T_min 0.7291
_exptl_absorpt_correction_type multi-scan
_exptl_absorpt_process_details 'ABSCOR (Higashi, 1995)'
_exptl_crystal_colour colorless
_exptl_crystal_density_diffrn 1.645
_exptl_crystal_density_method 'not measured'
_exptl_crystal_description prism
_exptl_crystal_F_000 780
_exptl_crystal_size_max 0.18
_exptl_crystal_size_mid 0.18
_exptl_crystal_size_min 0.16
_refine_diff_density_max 0.527
_refine_diff_density_min -0.302
_refine_diff_density_rms 0.076
_refine_ls_abs_structure_details 'Flack H D (1983), Acta Cryst. A39, 876-881'
_refine_ls_abs_structure_Flack 0.55(8)
_refine_ls_extinction_coef 0.0280(16)
_refine_ls_extinction_expression Fc^*^=kFc[1+0.001xFc^2^\l^3^/sin(2\q)]^-1/4^
_refine_ls_extinction_method SHELXL
_refine_ls_goodness_of_fit_ref 1.089
_refine_ls_hydrogen_treatment constr
_refine_ls_matrix_type full
_refine_ls_number_parameters 61
_refine_ls_number_reflns 1219
_refine_ls_number_restraints 0
_refine_ls_restrained_S_all 1.089
_refine_ls_R_factor_all 0.0333
_refine_ls_R_factor_gt 0.0316
_refine_ls_shift/su_max 0.000
_refine_ls_shift/su_mean 0.000
_refine_ls_structure_factor_coef Fsqd
_refine_ls_weighting_details 'calc w=1/[\s^2^(Fo^2^)+(0.0400P)^2^+1.5927P] where P=(Fo^2^+2Fc^2^)/3'
_refine_ls_weighting_scheme calc
_refine_ls_wR_factor_gt 0.0761
_refine_ls_wR_factor_ref 0.0774
_reflns_number_gt 1185
_reflns_number_total 1219
_reflns_threshold_expression >2sigma(I)
_cod_data_source_file b813024h.txt
_cod_data_source_block AgiPr2tz
_cod_depositor_comments
;
The following automatic conversions were performed:
'_symmetry_cell_setting' value 'Hexagonal' changed to 'hexagonal'
according to '/home/saulius/struct/CIF-dictionaries/cif_core.dic'
dictionary named 'cif_core.dic' version 2.4.1 from 2010-06-29.

Automatic conversion script
Id: cif_fix_enum 1527 2010-12-29 10:47:43Z saulius 
;
_cod_original_cell_volume 1575.2(6)
_cod_original_sg_symbol_H-M P6(2)22
_cod_database_code 7200317

loop_
_symmetry_equiv_pos_as_xyz
'x, y, z'
'-x, -y, z'
'-y, -x, -z+2/3'
'y, x, -z+2/3'
'x-y, -y, -z'
'-x+y, y, -z'
'x, x-y, -z+1/3'
'-x, -x+y, -z+1/3'
'-y, x-y, z+2/3'
'y, -x+y, z+2/3'
'x-y, x, z+1/3'
'-x+y, -x, z+1/3'

loop_
_atom_site_label
_atom_site_type_symbol
_atom_site_fract_x
_atom_site_fract_y
_atom_site_fract_z
_atom_site_U_iso_or_equiv
_atom_site_adp_type
_atom_site_occupancy
_atom_site_symmetry_multiplicity
_atom_site_calc_flag
_atom_site_refinement_flags
_atom_site_disorder_assembly
_atom_site_disorder_group
Ag1 Ag 0.0000 1.0000 0.1667 0.03411(18) Uani 1 4 d S . .
Ag2 Ag 0.5000 1.0000 0.0000 0.0431(2) Uani 1 4 d S . .
C1 C 0.2341(4) 0.9594(4) 0.0768(2) 0.0352(7) Uani 1 1 d . . .
C2 C 0.2411(4) 0.9052(5) 0.1815(3) 0.0486(11) Uani 1 1 d . . .
H2 H 0.1579 0.8760 0.2163 0.058 Uiso 1 1 calc R . .
C3 C 0.3445(6) 1.0096(7) 0.2502(3) 0.0656(14) Uani 1 1 d . . .
H3A H 0.3264 1.0789 0.2589 0.098 Uiso 1 1 calc R . .
H3B H 0.4276 1.0422 0.2177 0.098 Uiso 1 1 calc R . .
H3C H 0.3448 0.9737 0.3173 0.098 Uiso 1 1 calc R . .
C4 C 0.2573(6) 0.7874(6) 0.1695(4) 0.0686(15) Uani 1 1 d . . .
H4A H 0.1899 0.7249 0.1254 0.103 Uiso 1 1 calc R . .
H4B H 0.2524 0.7500 0.2371 0.103 Uiso 1 1 calc R . .
H4C H 0.3400 0.8130 0.1385 0.103 Uiso 1 1 calc R . .
N1 N 0.1341(3) 0.9740(3) 0.0500(2) 0.0332(7) Uani 1 1 d . . .
N2 N 0.3243(3) 1.0000 0.0000 0.0370(10) Uani 1 2 d S . .

loop_
_atom_site_aniso_label
_atom_site_aniso_U_11
_atom_site_aniso_U_22
_atom_site_aniso_U_33
_atom_site_aniso_U_23
_atom_site_aniso_U_13
_atom_site_aniso_U_12
Ag1 0.0239(3) 0.0389(2) 0.0345(3) 0.000 0.000 0.01197(13)
Ag2 0.0322(2) 0.0690(4) 0.0404(3) 0.000 0.000 0.0345(2)
C1 0.0354(18) 0.0480(18) 0.0317(15) 0.0028(14) -0.0002(16) 0.0279(16)
C2 0.054(2) 0.070(3) 0.039(2) 0.010(2) 0.0050(18) 0.045(2)
C3 0.087(4) 0.100(4) 0.041(2) -0.008(3) -0.013(2) 0.070(4)
C4 0.088(4) 0.073(3) 0.065(3) 0.019(3) 0.003(3) 0.056(3)
N1 0.0278(14) 0.0417(18) 0.0339(14) 0.0031(13) 0.0024(11) 0.0203(14)
N2 0.0236(11) 0.055(3) 0.043(2) 0.007(2) 0.0037(12) 0.0277(13)

loop_
_atom_type_symbol
_atom_type_description
_atom_type_scat_dispersion_real
_atom_type_scat_dispersion_imag
_atom_type_scat_source
C C 0.0033 0.0016 'International Tables Vol C Tables 4.2.6.8 and 6.1.1.4'
H H 0.0000 0.0000 'International Tables Vol C Tables 4.2.6.8 and 6.1.1.4'
N N 0.0061 0.0033 'International Tables Vol C Tables 4.2.6.8 and 6.1.1.4'
Ag Ag -0.8971 1.1015 'International Tables Vol C Tables 4.2.6.8 and 6.1.1.4'

loop_
_geom_angle_atom_site_label_1
_geom_angle_atom_site_label_2
_geom_angle_atom_site_label_3
_geom_angle
_geom_angle_site_symmetry_1
_geom_angle_site_symmetry_3
_geom_angle_publ_flag
N1 Ag1 N1 99.97(14) 7_575 8 ?
N1 Ag1 N1 122.77(16) 7_575 2_575 ?
N1 Ag1 N1 106.59(16) 8 2_575 ?
N1 Ag1 N1 106.59(16) 7_575 . ?
N1 Ag1 N1 122.77(16) 8 . ?
N1 Ag1 N1 99.97(14) 2_575 . ?
N2 Ag2 N2 180.0 . 2_675 ?
N1 C1 N2 111.7(3) . . ?
N1 C1 C2 122.0(3) . . ?
N2 C1 C2 126.3(3) . . ?
C1 C2 C3 111.0(4) . . ?
C1 C2 C4 111.6(4) . . ?
C3 C2 C4 112.9(4) . . ?
C1 N1 N1 106.28(19) . 5_675 ?
C1 N1 Ag1 125.1(2) . . ?
N1 N1 Ag1 123.20(16) 5_675 . ?
C1 N2 C1 104.0(4) 5_675 . ?
C1 N2 Ag2 128.01(19) 5_675 . ?
C1 N2 Ag2 128.01(19) . . ?

loop_
_geom_bond_atom_site_label_1
_geom_bond_atom_site_label_2
_geom_bond_distance
_geom_bond_site_symmetry_2
_geom_bond_publ_flag
Ag1 N1 2.319(3) 7_575 ?
Ag1 N1 2.319(3) 8 ?
Ag1 N1 2.319(3) 2_575 ?
Ag1 N1 2.319(3) . ?
Ag2 N2 2.097(3) . ?
Ag2 N2 2.097(3) 2_675 ?
C1 N1 1.333(4) . ?
C1 N2 1.354(4) . ?
C1 C2 1.506(5) . ?
C2 C3 1.518(7) . ?
C2 C4 1.520(6) . ?
N1 N1 1.385(6) 5_675 ?
N2 C1 1.354(4) 5_675 ?
